data_1502944
loop_
_publ_author_name
'Chen, Qing-An'
'Dong, Xiang'
'Chen, Mu-Wang'
'Wang, Duo-Sheng'
'Zhou, Yong-Gui'
'Li, Yu-Xue'

_publ_section_title
;
 Highly effective and diastereoselective synthesis of axially chiral
 bis-sulfoxide ligands via oxidative aryl coupling.
;
_journal_issue 9
_journal_name_full 'Organic letters'
_journal_page_first 1928
_journal_page_last 1931
_journal_paper_doi 10.1021/ol100536e
_journal_volume 12
_journal_year 2010
_chemical_formula_sum 'C22 H30 O4 S2'
_chemical_formula_weight 422.58
_chemical_name_systematic
; 
 ? 
;
_space_group_IT_number 19
_symmetry_cell_setting orthorhombic
_symmetry_space_group_name_Hall 'P 2ac 2ab'
_symmetry_space_group_name_H-M 'P 21 21 21'
_atom_sites_solution_hydrogens geom
_atom_sites_solution_primary direct
_atom_sites_solution_secondary difmap
_audit_creation_method SHELXL-97
_cell_angle_alpha 90.00
_cell_angle_beta 90.00
_cell_angle_gamma 90.00
_cell_formula_units_Z 4
_cell_length_a 9.5730(7)
_cell_length_b 14.1860(10)
_cell_length_c 16.8432(12)
_cell_measurement_reflns_used 5756
_cell_measurement_temperature 293(2)
_cell_measurement_theta_max 51.003
_cell_measurement_theta_min 4.837
_cell_volume 2287.3(3)
_computing_cell_refinement 'Bruker SMART'
_computing_data_collection 'Bruker SMART'
_computing_data_reduction 'Bruker SHELXTL'
_computing_molecular_graphics 'Bruker SHELXTL'
_computing_publication_material 'Bruker SHELXTL'
_computing_structure_refinement 'SHELXL-97 (Sheldrick, 1997)'
_computing_structure_solution 'SHELXS-97 (Sheldrick, 1990)'
_diffrn_ambient_temperature 293(2)
_diffrn_measured_fraction_theta_full 0.997
_diffrn_measured_fraction_theta_max 0.997
_diffrn_measurement_device_type 'CCD area detector'
_diffrn_measurement_method 'phi and omega scans'
_diffrn_radiation_monochromator graphite
_diffrn_radiation_source 'fine-focus sealed tube'
_diffrn_radiation_type MoK\a
_diffrn_radiation_wavelength 0.71073
_diffrn_reflns_av_R_equivalents 0.0366
_diffrn_reflns_av_sigmaI/netI 0.0382
_diffrn_reflns_limit_h_max 12
_diffrn_reflns_limit_h_min -12
_diffrn_reflns_limit_k_max 18
_diffrn_reflns_limit_k_min -10
_diffrn_reflns_limit_l_max 21
_diffrn_reflns_limit_l_min -21
_diffrn_reflns_number 13803
_diffrn_reflns_theta_full 27.49
_diffrn_reflns_theta_max 27.49
_diffrn_reflns_theta_min 1.88
_exptl_absorpt_coefficient_mu 0.256
_exptl_absorpt_correction_T_max 1.0000
_exptl_absorpt_correction_T_min 0.6820
_exptl_absorpt_correction_type empirical
_exptl_absorpt_process_details sadabs
_exptl_crystal_colour colorless
_exptl_crystal_density_diffrn 1.227
_exptl_crystal_density_method 'not measured'
_exptl_crystal_description prismatic
_exptl_crystal_F_000 904
_exptl_crystal_size_max 0.458
_exptl_crystal_size_mid 0.391
_exptl_crystal_size_min 0.367
_refine_diff_density_max 0.206
_refine_diff_density_min -0.197
_refine_diff_density_rms 0.039
_refine_ls_abs_structure_details 'Flack H D (1983), Acta Cryst. A39, 876-881'
_refine_ls_abs_structure_Flack -0.04(6)
_refine_ls_extinction_coef 0.0112(11)
_refine_ls_extinction_expression Fc^*^=kFc[1+0.001xFc^2^\l^3^/sin(2\q)]^-1/4^
_refine_ls_extinction_method SHELXL
_refine_ls_goodness_of_fit_ref 0.997
_refine_ls_hydrogen_treatment constr
_refine_ls_matrix_type full
_refine_ls_number_parameters 262
_refine_ls_number_reflns 5202
_refine_ls_number_restraints 0
_refine_ls_restrained_S_all 0.997
_refine_ls_R_factor_all 0.0469
_refine_ls_R_factor_gt 0.0408
_refine_ls_shift/su_max 0.000
_refine_ls_shift/su_mean 0.000
_refine_ls_structure_factor_coef Fsqd
_refine_ls_weighting_details 'calc w=1/[\s^2^(Fo^2^)+(0.0551P)^2^+0.0000P] where P=(Fo^2^+2Fc^2^)/3'
_refine_ls_weighting_scheme calc
_refine_ls_wR_factor_gt 0.0940
_refine_ls_wR_factor_ref 0.0965
_reflns_number_gt 4530
_reflns_number_total 5202
_reflns_threshold_expression >2sigma(I)
_cod_data_source_file ol100536e_si_002.cif
_cod_data_source_block cd29498
_cod_depositor_comments
;
The following automatic conversions were performed:

'_symmetry_cell_setting' value 'Orthorhombic' changed to
'orthorhombic' according to
/home/saulius/struct/CIF-dictionaries/cif_core.dic dictionary named
'cif_core.dic' version 2.4.2 from 2011-04-26.

Automatic conversion script
Id: cif_fix_values 1715 2011-07-08 13:25:40Z adriana 
;
_cod_original_cell_volume 2287.4(3)
_cod_original_sg_symbol_H-M P2(1)2(1)2(1)
_cod_database_code 1502944

loop_
_symmetry_equiv_pos_as_xyz
'x, y, z'
'-x+1/2, -y, z+1/2'
'-x, y+1/2, -z+1/2'
'x+1/2, -y+1/2, -z'

loop_
_atom_site_label
_atom_site_type_symbol
_atom_site_fract_x
_atom_site_fract_y
_atom_site_fract_z
_atom_site_U_iso_or_equiv
_atom_site_adp_type
_atom_site_occupancy
_atom_site_symmetry_multiplicity
_atom_site_calc_flag
_atom_site_refinement_flags
S1 S 0.23305(6) 0.22599(4) 0.33102(3) 0.06096(18) Uani 1 1 d .
S2 S 0.14660(5) 0.17893(3) 0.14571(3) 0.04358(13) Uani 1 1 d .
O1 O 0.25012(16) -0.11425(10) 0.23199(9) 0.0576(4) Uani 1 1 d .
O2 O 0.50707(16) -0.02789(11) 0.28872(10) 0.0593(4) Uani 1 1 d .
O3 O 0.1116(2) 0.28031(15) 0.36204(13) 0.0998(7) Uani 1 1 d .
O4 O 0.17074(18) 0.26941(10) 0.10341(10) 0.0655(4) Uani 1 1 d .
C1 C 0.1794(2) 0.10405(16) 0.33299(12) 0.0499(5) Uani 1 1 d .
C2 C 0.0705(2) 0.0791(2) 0.38237(14) 0.0679(7) Uani 1 1 d .
H2 H 0.0295 0.1241 0.4151 0.082 Uiso 1 1 calc R
C3 C 0.0229(3) -0.0115(2) 0.38330(15) 0.0760(8) Uani 1 1 d .
H3 H -0.0497 -0.0282 0.4172 0.091 Uiso 1 1 calc R
C4 C 0.0819(2) -0.07868(19) 0.33417(15) 0.0645(7) Uani 1 1 d .
H4 H 0.0493 -0.1404 0.3354 0.077 Uiso 1 1 calc R
C5 C 0.1887(2) -0.05443(15) 0.28350(12) 0.0483(5) Uani 1 1 d .
C6 C 0.23839(18) 0.03900(14) 0.28076(11) 0.0399(4) Uani 1 1 d .
C7 C 0.34597(18) 0.06595(12) 0.22064(10) 0.0371(4) Uani 1 1 d .
C8 C 0.4835(2) 0.03139(14) 0.22685(13) 0.0453(5) Uani 1 1 d .
C9 C 0.5846(2) 0.06000(16) 0.17350(16) 0.0591(6) Uani 1 1 d .
H9 H 0.6755 0.0377 0.1784 0.071 Uiso 1 1 calc R
C10 C 0.5513(2) 0.1212(2) 0.11328(16) 0.0658(7) Uani 1 1 d .
H10 H 0.6201 0.1397 0.0775 0.079 Uiso 1 1 calc R
C11 C 0.4180(2) 0.15552(17) 0.10508(14) 0.0554(5) Uani 1 1 d .
H11 H 0.3965 0.1980 0.0648 0.067 Uiso 1 1 calc R
C12 C 0.31645(17) 0.12590(13) 0.15763(11) 0.0397(4) Uani 1 1 d .
C13 C 0.2030(3) -0.20961(17) 0.2300(2) 0.0845(8) Uani 1 1 d .
H13A H 0.2199 -0.2387 0.2806 0.127 Uiso 1 1 calc R
H13B H 0.2527 -0.2434 0.1895 0.127 Uiso 1 1 calc R
H13C H 0.1048 -0.2110 0.2186 0.127 Uiso 1 1 calc R
C14 C 0.6477(3) -0.0553(2) 0.30501(17) 0.0828(8) Uani 1 1 d .
H14A H 0.6904 -0.0786 0.2573 0.124 Uiso 1 1 calc R
H14B H 0.6481 -0.1040 0.3446 0.124 Uiso 1 1 calc R
H14C H 0.6992 -0.0018 0.3241 0.124 Uiso 1 1 calc R
C15 C 0.3669(3) 0.22962(17) 0.41107(12) 0.0610(6) Uani 1 1 d .
C16 C 0.4823(3) 0.1620(2) 0.39068(16) 0.0737(7) Uani 1 1 d .
H16A H 0.5597 0.1718 0.4260 0.111 Uiso 1 1 calc R
H16B H 0.5120 0.1725 0.3370 0.111 Uiso 1 1 calc R
H16C H 0.4490 0.0985 0.3961 0.111 Uiso 1 1 calc R
C17 C 0.3010(4) 0.2059(2) 0.49015(14) 0.0892(9) Uani 1 1 d .
H17A H 0.2665 0.1423 0.4889 0.134 Uiso 1 1 calc R
H17B H 0.2251 0.2484 0.5003 0.134 Uiso 1 1 calc R
H17C H 0.3696 0.2118 0.5314 0.134 Uiso 1 1 calc R
C18 C 0.4206(4) 0.3308(2) 0.4074(2) 0.0987(10) Uani 1 1 d .
H18A H 0.4919 0.3396 0.4468 0.148 Uiso 1 1 calc R
H18B H 0.3449 0.3736 0.4174 0.148 Uiso 1 1 calc R
H18C H 0.4587 0.3429 0.3557 0.148 Uiso 1 1 calc R
C19 C 0.0645(2) 0.09964(16) 0.07109(11) 0.0464(5) Uani 1 1 d .
C20 C 0.0487(3) 0.00289(17) 0.10723(17) 0.0703(7) Uani 1 1 d .
H20A H -0.0062 -0.0361 0.0726 0.105 Uiso 1 1 calc R
H20B H 0.0029 0.0081 0.1578 0.105 Uiso 1 1 calc R
H20C H 0.1392 -0.0249 0.1143 0.105 Uiso 1 1 calc R
C21 C 0.1462(3) 0.1000(2) -0.00555(13) 0.0725(7) Uani 1 1 d .
H21A H 0.2290 0.0625 0.0006 0.109 Uiso 1 1 calc R
H21B H 0.1719 0.1635 -0.0187 0.109 Uiso 1 1 calc R
H21C H 0.0897 0.0742 -0.0473 0.109 Uiso 1 1 calc R
C22 C -0.0785(2) 0.1453(2) 0.05959(15) 0.0738(8) Uani 1 1 d .
H22A H -0.0666 0.2105 0.0460 0.111 Uiso 1 1 calc R
H22B H -0.1312 0.1404 0.1079 0.111 Uiso 1 1 calc R
H22C H -0.1275 0.1136 0.0176 0.111 Uiso 1 1 calc R

loop_
_atom_site_aniso_label
_atom_site_aniso_U_11
_atom_site_aniso_U_22
_atom_site_aniso_U_33
_atom_site_aniso_U_23
_atom_site_aniso_U_13
_atom_site_aniso_U_12
S1 0.0707(4) 0.0550(3) 0.0572(3) -0.0119(3) -0.0170(3) 0.0159(3)
S2 0.0381(2) 0.0439(2) 0.0488(2) -0.0016(2) -0.0036(2) 0.0092(2)
O1 0.0560(9) 0.0394(7) 0.0775(10) 0.0022(7) 0.0027(8) -0.0050(7)
O2 0.0444(8) 0.0603(9) 0.0733(9) 0.0128(8) -0.0101(7) 0.0134(8)
O3 0.0956(14) 0.0928(14) 0.1110(15) -0.0430(13) -0.0326(11) 0.0471(12)
O4 0.0688(10) 0.0412(8) 0.0864(10) 0.0094(8) -0.0150(9) 0.0095(8)
C1 0.0399(10) 0.0638(12) 0.0460(10) -0.0019(10) -0.0047(9) 0.0038(10)
C2 0.0473(12) 0.105(2) 0.0517(12) -0.0066(13) 0.0076(10) 0.0059(14)
C3 0.0439(12) 0.123(3) 0.0614(14) 0.0177(16) 0.0073(11) -0.0186(15)
C4 0.0481(11) 0.0791(16) 0.0664(14) 0.0232(14) -0.0034(11) -0.0201(12)
C5 0.0402(10) 0.0545(12) 0.0503(11) 0.0117(10) -0.0086(8) -0.0070(9)
C6 0.0304(8) 0.0482(10) 0.0411(9) 0.0021(8) -0.0025(7) -0.0006(8)
C7 0.0309(8) 0.0340(9) 0.0463(9) -0.0024(8) -0.0024(8) -0.0004(8)
C8 0.0359(9) 0.0395(10) 0.0605(12) -0.0030(9) -0.0030(9) 0.0026(8)
C9 0.0295(9) 0.0626(14) 0.0851(15) -0.0013(13) 0.0026(10) 0.0034(10)
C10 0.0373(10) 0.0769(16) 0.0832(16) 0.0183(14) 0.0106(11) -0.0083(11)
C11 0.0435(10) 0.0586(13) 0.0642(13) 0.0161(11) 0.0022(10) -0.0077(11)
C12 0.0292(8) 0.0372(9) 0.0526(11) 0.0004(8) 0.0002(8) -0.0003(7)
C13 0.0813(18) 0.0467(13) 0.125(2) 0.0004(15) -0.0058(18) -0.0156(13)
C14 0.0591(14) 0.102(2) 0.0876(18) 0.0051(16) -0.0159(14) 0.0378(16)
C15 0.0755(15) 0.0547(12) 0.0529(12) -0.0091(10) -0.0161(11) -0.0007(13)
C16 0.0542(13) 0.0855(19) 0.0814(16) -0.0090(15) -0.0172(12) -0.0030(14)
C17 0.101(2) 0.115(3) 0.0513(13) -0.0100(15) -0.0112(13) 0.010(2)
C18 0.131(3) 0.0652(17) 0.100(2) -0.0069(17) -0.043(2) -0.019(2)
C19 0.0397(10) 0.0563(12) 0.0431(10) -0.0004(9) -0.0034(8) -0.0018(9)
C20 0.0781(17) 0.0587(14) 0.0741(15) 0.0005(13) -0.0234(14) -0.0194(13)
C21 0.0701(15) 0.0911(18) 0.0564(13) -0.0153(13) 0.0056(13) -0.0067(16)
C22 0.0463(12) 0.112(2) 0.0633(14) 0.0062(15) -0.0139(11) 0.0092(14)

loop_
_atom_type_symbol
_atom_type_description
_atom_type_scat_dispersion_real
_atom_type_scat_dispersion_imag
_atom_type_scat_source
C C 0.0033 0.0016 'International Tables Vol C Tables 4.2.6.8 and 6.1.1.4'
H H 0.0000 0.0000 'International Tables Vol C Tables 4.2.6.8 and 6.1.1.4'
O O 0.0106 0.0060 'International Tables Vol C Tables 4.2.6.8 and 6.1.1.4'
S S 0.1246 0.1234 'International Tables Vol C Tables 4.2.6.8 and 6.1.1.4'

loop_
_geom_angle_atom_site_label_1
_geom_angle_atom_site_label_2
_geom_angle_atom_site_label_3
_geom_angle
O3 S1 C1 105.49(12)
O3 S1 C15 105.61(10)
C1 S1 C15 102.08(10)
O4 S2 C12 105.88(9)
O4 S2 C19 105.31(9)
C12 S2 C19 101.78(9)
C5 O1 C13 118.30(19)
C8 O2 C14 118.22(19)
C2 C1 C6 121.1(2)
C2 C1 S1 118.20(19)
C6 C1 S1 120.48(15)
C3 C2 C1 120.1(2)
C3 C2 H2 119.9
C1 C2 H2 119.9
C2 C3 C4 120.4(2)
C2 C3 H3 119.8
C4 C3 H3 119.8
C5 C4 C3 120.2(2)
C5 C4 H4 119.9
C3 C4 H4 119.9
O1 C5 C4 124.5(2)
O1 C5 C6 115.05(17)
C4 C5 C6 120.4(2)
C1 C6 C5 117.70(18)
C1 C6 C7 122.52(17)
C5 C6 C7 119.72(17)
C12 C7 C8 117.38(16)
C12 C7 C6 122.29(15)
C8 C7 C6 120.32(16)
O2 C8 C9 124.39(18)
O2 C8 C7 115.32(17)
C9 C8 C7 120.26(19)
C10 C9 C8 120.29(19)
C10 C9 H9 119.9
C8 C9 H9 119.9
C9 C10 C11 120.9(2)
C9 C10 H10 119.5
C11 C10 H10 119.5
C10 C11 C12 118.8(2)
C10 C11 H11 120.6
C12 C11 H11 120.6
C11 C12 C7 122.22(17)
C11 C12 S2 115.89(15)
C7 C12 S2 121.61(13)
O1 C13 H13A 109.5
O1 C13 H13B 109.5
H13A C13 H13B 109.5
O1 C13 H13C 109.5
H13A C13 H13C 109.5
H13B C13 H13C 109.5
O2 C14 H14A 109.5
O2 C14 H14B 109.5
H14A C14 H14B 109.5
O2 C14 H14C 109.5
H14A C14 H14C 109.5
H14B C14 H14C 109.5
C16 C15 C17 111.5(2)
C16 C15 C18 110.1(3)
C17 C15 C18 112.7(2)
C16 C15 S1 108.85(15)
C17 C15 S1 110.18(19)
C18 C15 S1 103.20(17)
C15 C16 H16A 109.5
C15 C16 H16B 109.5
H16A C16 H16B 109.5
C15 C16 H16C 109.5
H16A C16 H16C 109.5
H16B C16 H16C 109.5
C15 C17 H17A 109.5
C15 C17 H17B 109.5
H17A C17 H17B 109.5
C15 C17 H17C 109.5
H17A C17 H17C 109.5
H17B C17 H17C 109.5
C15 C18 H18A 109.5
C15 C18 H18B 109.5
H18A C18 H18B 109.5
C15 C18 H18C 109.5
H18A C18 H18C 109.5
H18B C18 H18C 109.5
C20 C19 C21 113.6(2)
C20 C19 C22 110.3(2)
C21 C19 C22 110.8(2)
C20 C19 S2 108.65(15)
C21 C19 S2 110.88(16)
C22 C19 S2 102.01(16)
C19 C20 H20A 109.5
C19 C20 H20B 109.5
H20A C20 H20B 109.5
C19 C20 H20C 109.5
H20A C20 H20C 109.5
H20B C20 H20C 109.5
C19 C21 H21A 109.5
C19 C21 H21B 109.5
H21A C21 H21B 109.5
C19 C21 H21C 109.5
H21A C21 H21C 109.5
H21B C21 H21C 109.5
C19 C22 H22A 109.5
C19 C22 H22B 109.5
H22A C22 H22B 109.5
C19 C22 H22C 109.5
H22A C22 H22C 109.5
H22B C22 H22C 109.5

loop_
_geom_bond_atom_site_label_1
_geom_bond_atom_site_label_2
_geom_bond_distance
S1 O3 1.489(2)
S1 C1 1.805(2)
S1 C15 1.861(2)
S2 O4 1.4861(16)
S2 C12 1.8028(17)
S2 C19 1.861(2)
O1 C5 1.349(3)
O1 C13 1.426(3)
O2 C8 1.358(2)
O2 C14 1.428(3)
C1 C2 1.380(3)
C1 C6 1.395(3)
C2 C3 1.363(4)
C2 H2 0.9300
C3 C4 1.383(4)
C3 H3 0.9300
C4 C5 1.375(3)
C4 H4 0.9300
C5 C6 1.409(3)
C6 C7 1.494(3)
C7 C12 1.389(2)
C7 C8 1.409(3)
C8 C9 1.381(3)
C9 C10 1.372(3)
C9 H9 0.9300
C10 C11 1.373(3)
C10 H10 0.9300
C11 C12 1.380(3)
C11 H11 0.9300
C13 H13A 0.9600
C13 H13B 0.9600
C13 H13C 0.9600
C14 H14A 0.9600
C14 H14B 0.9600
C14 H14C 0.9600
C15 C16 1.503(4)
C15 C17 1.512(4)
C15 C18 1.526(4)
C16 H16A 0.9600
C16 H16B 0.9600
C16 H16C 0.9600
C17 H17A 0.9600
C17 H17B 0.9600
C17 H17C 0.9600
C18 H18A 0.9600
C18 H18B 0.9600
C18 H18C 0.9600
C19 C20 1.509(3)
C19 C21 1.510(3)
C19 C22 1.526(3)
C20 H20A 0.9600
C20 H20B 0.9600
C20 H20C 0.9600
C21 H21A 0.9600
C21 H21B 0.9600
C21 H21C 0.9600
C22 H22A 0.9600
C22 H22B 0.9600
C22 H22C 0.9600

loop_
_geom_torsion_atom_site_label_1
_geom_torsion_atom_site_label_2
_geom_torsion_atom_site_label_3
_geom_torsion_atom_site_label_4
_geom_torsion
O3 S1 C1 C2 -20.7(2)
C15 S1 C1 C2 89.45(19)
O3 S1 C1 C6 153.68(17)
C15 S1 C1 C6 -96.15(17)
C6 C1 C2 C3 3.0(3)
S1 C1 C2 C3 177.34(19)
C1 C2 C3 C4 -0.8(4)
C2 C3 C4 C5 -0.5(4)
C13 O1 C5 C4 -0.7(3)
C13 O1 C5 C6 -178.6(2)
C3 C4 C5 O1 -178.1(2)
C3 C4 C5 C6 -0.4(3)
C2 C1 C6 C5 -3.7(3)
S1 C1 C6 C5 -177.93(14)
C2 C1 C6 C7 173.47(19)
S1 C1 C6 C7 -0.8(2)
O1 C5 C6 C1 -179.64(16)
C4 C5 C6 C1 2.4(3)
O1 C5 C6 C7 3.1(2)
C4 C5 C6 C7 -174.86(18)
C1 C6 C7 C12 -65.7(2)
C5 C6 C7 C12 111.4(2)
C1 C6 C7 C8 113.5(2)
C5 C6 C7 C8 -69.4(2)
C14 O2 C8 C9 6.6(3)
C14 O2 C8 C7 -171.6(2)
C12 C7 C8 O2 -179.18(16)
C6 C7 C8 O2 1.5(3)
C12 C7 C8 C9 2.5(3)
C6 C7 C8 C9 -176.82(18)
O2 C8 C9 C10 -179.2(2)
C7 C8 C9 C10 -1.0(3)
C8 C9 C10 C11 0.4(4)
C9 C10 C11 C12 -1.3(4)
C10 C11 C12 C7 3.0(3)
C10 C11 C12 S2 177.0(2)
C8 C7 C12 C11 -3.5(3)
C6 C7 C12 C11 175.76(19)
C8 C7 C12 S2 -177.19(14)
C6 C7 C12 S2 2.1(2)
O4 S2 C12 C11 -22.50(19)
C19 S2 C12 C11 87.35(17)
O4 S2 C12 C7 151.53(15)
C19 S2 C12 C7 -98.62(16)
O3 S1 C15 C16 169.86(19)
C1 S1 C15 C16 59.78(19)
O3 S1 C15 C17 47.4(2)
C1 S1 C15 C17 -62.7(2)
O3 S1 C15 C18 -73.2(2)
C1 S1 C15 C18 176.7(2)
O4 S2 C19 C20 174.80(17)
C12 S2 C19 C20 64.50(18)
O4 S2 C19 C21 49.3(2)
C12 S2 C19 C21 -61.00(19)
O4 S2 C19 C22 -68.69(16)
C12 S2 C19 C22 -178.98(15)
